data_1538475
loop_
_publ_author_name
'Plewa, M.'
'Tebbe, K.F.'

_publ_section_title
;
 I (N I4) (N H3), ein neues Derivat des Iodstickstoffs
;
_journal_name_full 'Zeitschrift fuer Anorganische und Allgemeine Chemie'
_journal_page_first 7
_journal_page_last 20
_journal_volume 477
_journal_year 1981
_chemical_formula_sum 'H3 I5 N2'
_chemical_name_systematic 'I (N I4) (N H3)'
_space_group_IT_number 186
_symmetry_space_group_name_Hall 'P 6c -2c'
_symmetry_space_group_name_H-M 'P 63 m c'
_cell_angle_alpha 90
_cell_angle_beta 90
_cell_angle_gamma 120
_cell_formula_units_Z 2
_cell_length_a 8.425
_cell_length_b 8.425
_cell_length_c 8.765
_cell_volume 538.794
_citation_journal_id_ASTM ZAACAB
_cod_data_source_file Plewa_ZAACAB_1981_1388.cif
_cod_data_source_block H3I5N2
_cod_original_cell_volume 538.7936
_cod_database_code 1538475

loop_
_symmetry_equiv_pos_as_xyz
x,y,z
x-y,x,z+1/2
-y,x-y,z
-x,-y,z+1/2
-x+y,-x,z
y,-x+y,z+1/2
y,x,z+1/2
-x+y,y,z
-x,-x+y,z+1/2
-y,-x,z
x-y,-y,z+1/2
x,x-y,z

loop_
_atom_site_label
_atom_site_type_symbol
_atom_site_fract_x
_atom_site_fract_y
_atom_site_fract_z
_atom_site_occupancy
_atom_site_U_iso_or_equiv
N2 N-3 0.6667 0.3333 0.11 1 0.0
I1 I+1 0 0 0.3536 1 0.0
I2 I-1 0.19254 0.38508 0 1 0.0
N1 N+3 0.3333 0.6667 0.087 1 0.0
I3 I-1 0.3333 0.6667 0.3417 1 0.0
